data_4317774
loop_
_publ_author_name
'Kevin R. Flower'
'Victoria J. Howard'
'Shakil Naguthney'
'Robin G. Pritchard'
'John E. Warren'
'Alan T. McGown'

_publ_section_title
;
 The Synthesis and Characterization of Compounds of the Type
 Hg{1-C6H4-2-C(H)NC6H5-nRn}2
;
_journal_name_full 'Inorganic Chemistry'
_journal_page_first 1907
_journal_page_last 1912
_journal_paper_doi 10.1021/ic010881q
_journal_volume 41
_journal_year 2002
_chemical_compound_source 'synthesis as described'
_chemical_formula_moiety 'C38 H44 Hg1 N2'
_chemical_formula_structural 'C38 H44 HG1 N2'
_chemical_formula_sum 'C38 H44 Hg N2'
_chemical_formula_weight 729.34
_chemical_name_systematic
;
 ?
;
_space_group_IT_number 2
_symmetry_cell_setting triclinic
_symmetry_Int_Tables_number 2
_symmetry_space_group_name_Hall '-P 1'
_symmetry_space_group_name_H-M 'P -1'
_atom_sites_solution_hydrogens geom
_atom_sites_solution_primary direct
_atom_sites_solution_secondary difmap
_audit_conform_dict_location ftp://ftp.iucr.org/pub/cif_core.dic
_audit_conform_dict_name cif_core.dic
_audit_conform_dict_version 2.2
_audit_creation_date 2001-08-10T09:17:31-00:00
_audit_creation_method 'WinGX routine CIF_UPDATE'
_cell_angle_alpha 103.6650
_cell_angle_beta 109.3350
_cell_angle_gamma 104.627(2)
_cell_formula_units_Z 1
_cell_length_a 8.2626(2)
_cell_length_b 9.8317(2)
_cell_length_c 11.8873(3)
_cell_measurement_reflns_used 9430
_cell_measurement_temperature 150(2)
_cell_measurement_theta_max 27.48
_cell_measurement_theta_min 1
_cell_measurement_wavelength 0.71073
_cell_volume 825.80(4)
_computing_cell_refinement
;
 'DENZO (Otwinowski and Minor, 1997) and COLLECT (Hooft, 1998)'
;
_computing_data_collection
;
 'DENZO (Otwinowski and Minor, 1997) and COLLECT (Hooft, 1998)'
;
_computing_data_reduction
;
        'DENZO (Otwinowski and Minor, 1997) and COLLECT (Hooft, 1998)'
;
_computing_molecular_graphics 'Ortep-3 for Windows (Farrugia, 1997)'
_computing_publication_material 'WinGX publication routines (Farrugia, 1999)'
_computing_structure_refinement 'SHELXL-97 (Sheldrick, 1997)'
_computing_structure_solution 'SHELXS-97 (Sheldrick, 1990)'
_diffrn_ambient_temperature 150(2)
_diffrn_measured_fraction_theta_full 0.973
_diffrn_measured_fraction_theta_max 0.973
_diffrn_measurement_device_type 'Enraf Nonius KappaCCD area detector'
_diffrn_measurement_method 'Phi and Omega scans to fill Ewald sphere'
_diffrn_radiation_monochromator graphite
_diffrn_radiation_probe x-ray
_diffrn_radiation_type MoK\a
_diffrn_radiation_wavelength 0.71073
_diffrn_reflns_av_R_equivalents 0.0671
_diffrn_reflns_av_unetI/netI 0.0599
_diffrn_reflns_limit_h_max 10
_diffrn_reflns_limit_h_min -10
_diffrn_reflns_limit_k_max 12
_diffrn_reflns_limit_k_min -12
_diffrn_reflns_limit_l_max 15
_diffrn_reflns_limit_l_min -15
_diffrn_reflns_number 10818
_diffrn_reflns_theta_full 27.47
_diffrn_reflns_theta_max 27.47
_diffrn_reflns_theta_min 2.42
_exptl_absorpt_coefficient_mu 4.687
_exptl_absorpt_correction_T_max 0.7201
_exptl_absorpt_correction_T_min 0.2558
_exptl_absorpt_correction_type none
_exptl_absorpt_process_details
;
 Using multiple and symmetry-related data measurements via the program
 SORTAV
  See R.H. Blessing, Acta Crysta (1995), A51, 33-38
;
_exptl_crystal_colour colourless
_exptl_crystal_density_diffrn 1.467
_exptl_crystal_density_method 'not measured'
_exptl_crystal_description prism
_exptl_crystal_F_000 366
_exptl_crystal_size_max 0.4
_exptl_crystal_size_mid 0.2
_exptl_crystal_size_min 0.08
_refine_diff_density_max 2.675
_refine_diff_density_min -5.205
_refine_diff_density_rms 0.219
_refine_ls_extinction_method none
_refine_ls_goodness_of_fit_ref 1.058
_refine_ls_hydrogen_treatment mixed
_refine_ls_matrix_type full
_refine_ls_number_parameters 255
_refine_ls_number_reflns 3698
_refine_ls_number_restraints 0
_refine_ls_restrained_S_all 1.058
_refine_ls_R_factor_all 0.0488
_refine_ls_R_factor_gt 0.0477
_refine_ls_shift/su_max 0
_refine_ls_shift/su_mean 0
_refine_ls_structure_factor_coef Fsqd
_refine_ls_weighting_details 'calc w=1/[\s^2^(Fo^2^)+(0.0826P)^2^+0.0000P] where P=(Fo^2^+2Fc^2^)/3'
_refine_ls_weighting_scheme calc
_refine_ls_wR_factor_gt 0.1123
_refine_ls_wR_factor_ref 0.1128
_reflns_number_gt 3683
_reflns_number_total 3698
_reflns_threshold_expression >2sigma(I)
_cod_data_source_file ic010881q_3.cif
_cod_data_source_block a
_cod_original_cell_volume 825.80(3)
_cod_database_code 4317774

loop_
_symmetry_equiv_pos_as_xyz
'x, y, z'
'-x, -y, -z'

loop_
_atom_site_label
_atom_site_type_symbol
_atom_site_fract_x
_atom_site_fract_y
_atom_site_fract_z
_atom_site_U_iso_or_equiv
_atom_site_adp_type
_atom_site_occupancy
_atom_site_calc_flag
_atom_site_refinement_flags
_atom_site_disorder_assembly
_atom_site_disorder_group
Hg1 Hg 0 0 0 0.02652(6) Uani 1 d S . .
N1 N 0.3013(5) 0.2679(4) 0.0902(3) 0.0278(8) Uani 1 d . . .
C1 C 0.0046(6) 0.0608(5) -0.1552(4) 0.0301(9) Uani 1 d . . .
C2 C -0.1290(6) -0.0240(5) -0.2778(4) 0.0322(10) Uani 1 d . . .
C3 C -0.1247(8) 0.0171(6) -0.3813(5) 0.0392(12) Uani 1 d . . .
C4 C 0.0104(8) 0.1438(6) -0.3650(5) 0.0411(12) Uani 1 d . . .
C5 C 0.1474(7) 0.2304(6) -0.2433(5) 0.0378(12) Uani 1 d . . .
C6 C 0.1441(6) 0.1902(5) -0.1383(4) 0.0273(9) Uani 1 d . . .
C7 C 0.2909(6) 0.2894(5) -0.0127(4) 0.0300(10) Uani 1 d . . .
C8 C 0.4411(6) 0.3733(5) 0.2082(4) 0.0293(9) Uani 1 d . A .
C9 C 0.5837(6) 0.3290(6) 0.2734(5) 0.0346(11) Uani 1 d . . .
C10 C 0.7145(7) 0.4304(7) 0.3925(5) 0.0465(15) Uani 1 d . . .
C11 C 0.7023(8) 0.5667(7) 0.4471(5) 0.0471(15) Uani 1 d . . .
C12 C 0.5600(9) 0.6047(6) 0.3835(5) 0.0460(14) Uani 1 d . A .
C13 C 0.4268(8) 0.5098(6) 0.2621(5) 0.0379(11) Uani 1 d . . .
C14A C 0.263(2) 0.5506(18) 0.1974(15) 0.066(2) Uani 0.509(12) d P A 1
H14A H 0.1853 0.4623 0.1169 0.079 Uiso 0.509(12) calc PR A 1
C15A C 0.1311(17) 0.5524(19) 0.2747(14) 0.066(3) Uani 0.509(12) d P A 1
H15A H 0.0274 0.5787 0.2298 0.099 Uiso 0.509(12) calc PR A 1
H15B H 0.2026 0.6266 0.3609 0.099 Uiso 0.509(12) calc PR A 1
H15C H 0.0846 0.4528 0.2795 0.099 Uiso 0.509(12) calc PR A 1
C16A C 0.2834(13) 0.6719(12) 0.1569(10) 0.071(3) Uani 0.509(12) d P A 1
H16A H 0.2279 0.7376 0.1929 0.107 Uiso 0.509(12) calc PR A 1
H16B H 0.2225 0.6363 0.0637 0.107 Uiso 0.509(12) calc PR A 1
H16C H 0.4146 0.7279 0.1852 0.107 Uiso 0.509(12) calc PR A 1
C14B C 0.270(2) 0.5528(15) 0.1913(16) 0.066(2) Uani 0.49 d PR A 2
H14B H 0.2447 0.5123 0.0993 0.079 Uiso 0.491(12) calc PR A 2
C15B C 0.1138(16) 0.4880(15) 0.1999(15) 0.066(3) Uani 0.49 d PR A 2
H15D H 0.0175 0.5197 0.1523 0.099 Uiso 0.491(12) calc PR A 2
H15E H 0.1333 0.518 0.2894 0.099 Uiso 0.491(12) calc PR A 2
H15F H 0.0759 0.3786 0.1641 0.099 Uiso 0.491(12) calc PR A 2
C16B C 0.343(2) 0.7360(18) 0.2319(19) 0.071(3) Uani 0.49 d P A 2
H16D H 0.2555 0.7645 0.1727 0.107 Uiso 0.491(12) calc PR A 2
H16E H 0.4634 0.7716 0.2289 0.107 Uiso 0.491(12) calc PR A 2
H16F H 0.3556 0.7814 0.3185 0.107 Uiso 0.491(12) calc PR A 2
C17 C 0.5894(8) 0.1775(7) 0.2116(6) 0.0482(15) Uani 1 d . . .
C18 C 0.6790(10) 0.1834(11) 0.1199(8) 0.071(2) Uani 1 d . . .
C19 C 0.6874(14) 0.1148(11) 0.3087(9) 0.082(3) Uani 1 d . . .
H2 H -0.221(9) -0.116(8) -0.302(7) 0.049(19) Uiso 1 d . . .
H3 H -0.220(8) -0.043(7) -0.466(6) 0.038(16) Uiso 1 d . . .
H4 H 0.017(8) 0.174(7) -0.433(6) 0.038(16) Uiso 1 d . . .
H5 H 0.236(10) 0.321(9) -0.232(7) 0.06(2) Uiso 1 d . . .
H7 H 0.380(8) 0.368(7) -0.011(6) 0.034(15) Uiso 1 d . . .
H11 H 0.799(12) 0.633(10) 0.524(9) 0.08(3) Uiso 1 d . . .
H10 H 0.795(10) 0.408(8) 0.433(7) 0.05(2) Uiso 1 d . . .
H12 H 0.543(10) 0.695(9) 0.417(7) 0.06(2) Uiso 1 d . . .
H17 H 0.456(8) 0.103(7) 0.162(5) 0.034(15) Uiso 1 d . . .
H18A H 0.604(15) 0.220(13) 0.063(11) 0.11(4) Uiso 1 d . . .
H18B H 0.675(12) 0.081(10) 0.083(8) 0.07(3) Uiso 1 d . . .
H18C H 0.783(11) 0.237(9) 0.163(7) 0.06(2) Uiso 1 d . . .
H19A H 0.634(7) 0.101(6) 0.346(5) 0.018(13) Uiso 1 d . . .
H19B H 0.788(18) 0.167(15) 0.319(12) 0.12(5) Uiso 1 d . . .
H19C H 0.658(14) -0.012(12) 0.259(10) 0.10(3) Uiso 1 d . . .

loop_
_atom_site_aniso_label
_atom_site_aniso_U_11
_atom_site_aniso_U_22
_atom_site_aniso_U_33
_atom_site_aniso_U_23
_atom_site_aniso_U_13
_atom_site_aniso_U_12
Hg1 0.02637(10) 0.02378(10) 0.02769(10) 0.01037(7) 0.01074(7) 0.00574(8)
N1 0.0276(15) 0.0286(16) 0.0272(15) 0.0126(13) 0.0104(12) 0.0088(13)
C1 0.0320(19) 0.0252(18) 0.0310(19) 0.0074(15) 0.0135(15) 0.0090(16)
C2 0.034(2) 0.0275(19) 0.0281(19) 0.0063(16) 0.0107(16) 0.0061(17)
C3 0.048(2) 0.036(2) 0.028(2) 0.0076(17) 0.0116(18) 0.016(2)
C4 0.057(3) 0.041(2) 0.0250(19) 0.0120(17) 0.0169(18) 0.016(2)
C5 0.047(2) 0.032(2) 0.0285(19) 0.0115(17) 0.0159(17) 0.004(2)
C6 0.0344(18) 0.0242(17) 0.0267(17) 0.0111(14) 0.0157(14) 0.0097(15)
C7 0.0309(18) 0.0229(18) 0.0327(19) 0.0102(15) 0.0142(15) 0.0025(16)
C8 0.0316(18) 0.0252(18) 0.0263(17) 0.0084(14) 0.0129(14) 0.0018(16)
C9 0.0285(19) 0.035(2) 0.033(2) 0.0066(17) 0.0099(16) 0.0077(18)
C10 0.029(2) 0.055(3) 0.036(3) 0.005(2) 0.0021(19) 0.008(2)
C11 0.044(3) 0.043(3) 0.030(2) 0.001(2) 0.009(2) -0.004(2)
C12 0.062(3) 0.029(2) 0.037(2) 0.0043(19) 0.022(2) 0.005(2)
C13 0.051(2) 0.030(2) 0.033(2) 0.0109(16) 0.0173(18) 0.0140(19)
C14A 0.099(5) 0.061(3) 0.038(3) 0.011(2) 0.013(3) 0.055(3)
C15A 0.055(4) 0.100(7) 0.069(6) 0.035(5) 0.036(4) 0.053(4)
C16A 0.067(6) 0.063(5) 0.099(8) 0.048(5) 0.033(5) 0.031(5)
C14B 0.099(5) 0.061(3) 0.038(3) 0.011(2) 0.013(3) 0.055(3)
C15B 0.055(4) 0.100(7) 0.069(6) 0.035(5) 0.036(4) 0.053(4)
C16B 0.067(6) 0.063(5) 0.099(8) 0.048(5) 0.033(5) 0.031(5)
C17 0.041(3) 0.049(3) 0.038(3) 0.006(2) 0.000(2) 0.021(2)
C18 0.044(3) 0.079(5) 0.066(4) -0.008(4) 0.015(3) 0.024(3)
C19 0.098(5) 0.087(5) 0.057(4) 0.020(4) 0.011(4) 0.064(4)

loop_
_atom_type_symbol
_atom_type_description
_atom_type_scat_dispersion_real
_atom_type_scat_dispersion_imag
_atom_type_scat_source
C C 0.0033 0.0016 'International Tables Vol C Tables 4.2.6.8 and 6.1.1.4'
H H 0 0 'International Tables Vol C Tables 4.2.6.8 and 6.1.1.4'
N N 0.0061 0.0033 'International Tables Vol C Tables 4.2.6.8 and 6.1.1.4'
Hg Hg -2.3894 9.2266 'International Tables Vol C Tables 4.2.6.8 and 6.1.1.4'

loop_
_geom_angle_atom_site_label_1
_geom_angle_atom_site_label_2
_geom_angle_atom_site_label_3
_geom_angle
_geom_angle_site_symmetry_1
_geom_angle_site_symmetry_3
_geom_angle_publ_flag
C1 Hg1 C1 180.0(2) 2 . ?
C7 N1 C8 120.0(4) . . ?
C2 C1 C6 118.1(4) . . ?
C2 C1 Hg1 121.5(3) . . ?
C6 C1 Hg1 120.4(3) . . ?
C1 C2 C3 121.2(4) . . ?
C4 C3 C2 120.8(4) . . ?
C3 C4 C5 119.4(5) . . ?
C4 C5 C6 120.3(5) . . ?
C5 C6 C1 120.2(4) . . ?
C5 C6 C7 117.0(4) . . ?
C1 C6 C7 122.7(4) . . ?
N1 C7 C6 123.4(4) . . ?
C13 C8 C9 121.8(4) . . ?
C13 C8 N1 120.4(4) . . ?
C9 C8 N1 117.5(4) . . ?
C10 C9 C8 117.0(5) . . ?
C10 C9 C17 123.5(5) . . ?
C8 C9 C17 119.5(4) . . ?
C11 C10 C9 121.8(6) . . ?
C12 C11 C10 120.0(5) . . ?
C11 C12 C13 121.1(6) . . ?
C8 C13 C12 118.3(5) . . ?
C8 C13 C14B 120.7(7) . . ?
C12 C13 C14B 121.0(8) . . ?
C8 C13 C14A 121.7(7) . . ?
C12 C13 C14A 119.8(7) . . ?
C14B C13 C14A 4.1(10) . . ?
C16A C14A C13 121.5(14) . . ?
C16A C14A C15A 109.7(15) . . ?
C13 C14A C15A 112.1(12) . . ?
C15B C14B C13 113.1(6) . . ?
C15B C14B C16B 116.7(9) . . ?
C13 C14B C16B 108.3(11) . . ?
C18 C17 C9 111.8(6) . . ?
C18 C17 C19 109.1(7) . . ?
C9 C17 C19 112.8(5) . . ?

loop_
_geom_bond_atom_site_label_1
_geom_bond_atom_site_label_2
_geom_bond_distance
_geom_bond_site_symmetry_2
_geom_bond_publ_flag
Hg1 C1 2.078(5) 2 ?
Hg1 C1 2.078(5) . ?
N1 C7 1.269(6) . ?
N1 C8 1.418(5) . ?
C1 C2 1.391(6) . ?
C1 C6 1.405(6) . ?
C2 C3 1.391(8) . ?
C3 C4 1.370(8) . ?
C4 C5 1.395(7) . ?
C5 C6 1.401(7) . ?
C6 C7 1.472(6) . ?
C8 C13 1.396(7) . ?
C8 C9 1.412(7) . ?
C9 C10 1.394(7) . ?
C9 C17 1.517(8) . ?
C10 C11 1.389(10) . ?
C11 C12 1.363(10) . ?
C12 C13 1.400(7) . ?
C13 C14B 1.513(15) . ?
C13 C14A 1.523(18) . ?
C14A C16A 1.38(2) . ?
C14A C15A 1.64(2) . ?
C14B C15B 1.335(7) . ?
C14B C16B 1.64(2) . ?
C17 C18 1.510(12) . ?
C17 C19 1.528(11) . ?

loop_
_geom_torsion_atom_site_label_1
_geom_torsion_atom_site_label_2
_geom_torsion_atom_site_label_3
_geom_torsion_atom_site_label_4
_geom_torsion
_geom_torsion_site_symmetry_1
_geom_torsion_site_symmetry_2
_geom_torsion_site_symmetry_3
_geom_torsion_site_symmetry_4
_geom_torsion_publ_flag
C1 Hg1 C1 C2 13E1(10) 2 . . . ?
C1 Hg1 C1 C6 -5E1(10) 2 . . . ?
C6 C1 C2 C3 0.4(8) . . . . ?
Hg1 C1 C2 C3 -179.8(4) . . . . ?
C1 C2 C3 C4 -0.9(9) . . . . ?
C2 C3 C4 C5 1.5(9) . . . . ?
C3 C4 C5 C6 -1.6(9) . . . . ?
C4 C5 C6 C1 1.1(8) . . . . ?
C4 C5 C6 C7 -178.5(5) . . . . ?
C2 C1 C6 C5 -0.5(7) . . . . ?
Hg1 C1 C6 C5 179.6(4) . . . . ?
C2 C1 C6 C7 179.1(5) . . . . ?
Hg1 C1 C6 C7 -0.7(7) . . . . ?
C8 N1 C7 C6 -176.4(5) . . . . ?
C5 C6 C7 N1 178.3(5) . . . . ?
C1 C6 C7 N1 -1.4(8) . . . . ?
C7 N1 C8 C13 76.1(6) . . . . ?
C7 N1 C8 C9 -109.8(5) . . . . ?
C13 C8 C9 C10 -2.5(8) . . . . ?
N1 C8 C9 C10 -176.5(5) . . . . ?
C13 C8 C9 C17 178.3(5) . . . . ?
N1 C8 C9 C17 4.3(7) . . . . ?
C8 C9 C10 C11 2.3(9) . . . . ?
C17 C9 C10 C11 -178.6(6) . . . . ?
C9 C10 C11 C12 -0.4(10) . . . . ?
C10 C11 C12 C13 -1.3(10) . . . . ?
C9 C8 C13 C12 0.9(8) . . . . ?
N1 C8 C13 C12 174.7(5) . . . . ?
C9 C8 C13 C14B -178.5(7) . . . . ?
N1 C8 C13 C14B -4.7(9) . . . . ?
C9 C8 C13 C14A -173.8(10) . . . . ?
N1 C8 C13 C14A 0.0(11) . . . . ?
C11 C12 C13 C8 1.1(9) . . . . ?
C11 C12 C13 C14B -179.5(7) . . . . ?
C11 C12 C13 C14A 175.9(10) . . . . ?
C8 C13 C14A C16A -117.1(14) . . . . ?
C12 C13 C14A C16A 68.3(18) . . . . ?
C14B C13 C14A C16A -40(13) . . . . ?
C8 C13 C14A C15A 110.4(11) . . . . ?
C12 C13 C14A C15A -64.2(13) . . . . ?
C14B C13 C14A C15A -173(14) . . . . ?
C8 C13 C14B C15B 80.2(14) . . . . ?
C12 C13 C14B C15B -99.2(14) . . . . ?
C14A C13 C14B C15B -25(13) . . . . ?
C8 C13 C14B C16B -148.8(10) . . . . ?
C12 C13 C14B C16B 31.8(13) . . . . ?
C14A C13 C14B C16B 106(14) . . . . ?
C10 C9 C17 C18 -96.2(7) . . . . ?
C8 C9 C17 C18 82.9(6) . . . . ?
C10 C9 C17 C19 27.2(10) . . . . ?
C8 C9 C17 C19 -153.7(7) . . . . ?
